data_2225247
loop_
_publ_author_name
'von Langermann, Jan'
'Lorenz, Heike'
'Boehm, Oliver'
'Flemming, Anke'
'Bernsdorf, Arne'
'K\"ockerling, Martin'
'Schinzer, Dieter'
'Seidel-Morgenstern, Andreas'

_publ_section_title
;(3<i>R</i>*,5'<i>S</i>*)-6,7-Dimethoxy-3-(4'-methoxy-6'-methyl-5',6',7',8'-tetrahydro-1,3-dioxolo[4,5-<i>g</i>]isoquinolin-5'-yl)isobenzofuran-1(3<i>H</i>)-one
 (racemic \a-noscapine)
;
_journal_coeditor_code HB5290
_journal_issue 3
_journal_name_full 'Acta Crystallographica Section E'
_journal_page_first o570
_journal_paper_doi 10.1107/S1600536810003958
_journal_volume 66
_journal_year 2010
_chemical_formula_iupac 'C22 H23 N O7'
_chemical_formula_moiety 'C22 H23 N O7'
_chemical_formula_sum 'C22 H23 N O7'
_chemical_formula_weight 413.41
_chemical_melting_point 501.9
_chemical_name_common \a-noscapine
_chemical_name_systematic
;
(3<i>R</i>*,5'<i>S</i>*)-6,7-Dimethoxy-3-(4'-methoxy-6'-methyl-5',6',7',8'-
tetrahydro-1,3-dioxolo[4,5-<i>g</i>]isoquinolin-5'-yl)isobenzofuran-
1(3<i>H</i>)-one
;
_space_group_IT_number 14
_symmetry_cell_setting monoclinic
_symmetry_space_group_name_Hall '-P 2ybc'
_symmetry_space_group_name_H-M 'P 1 21/c 1'
_atom_sites_solution_hydrogens geom
_atom_sites_solution_primary direct
_atom_sites_solution_secondary difmap
_audit_creation_method SHELXL-97
_cell_angle_alpha 90.00
_cell_angle_beta 95.781(2)
_cell_angle_gamma 90.00
_cell_formula_units_Z 4
_cell_length_a 15.5242(8)
_cell_length_b 9.3581(5)
_cell_length_c 13.2801(7)
_cell_measurement_reflns_used 6930
_cell_measurement_temperature 173(2)
_cell_measurement_theta_max 29.93
_cell_measurement_theta_min 2.52
_cell_volume 1919.48(17)
_computing_cell_refinement 'SAINT (Bruker, 2007)'
_computing_data_collection 'SMART (Bruker, 2007)'
_computing_data_reduction 'SAINT (Bruker, 2007)'
_computing_molecular_graphics 'SHELXTL (Sheldrick, 2008)'
_computing_publication_material 'SHELXTL (Sheldrick, 2008)'
_computing_structure_refinement 'SHELXL97 (Sheldrick, 2008)'
_computing_structure_solution 'SHELXS97 (Sheldrick, 2008)'
_diffrn_ambient_temperature 173(2)
_diffrn_measured_fraction_theta_full 0.986
_diffrn_measured_fraction_theta_max 0.986
_diffrn_measurement_device_type 'Bruker SMART CCD'
_diffrn_measurement_method \w
_diffrn_radiation_monochromator graphite
_diffrn_radiation_source 'fine-focus sealed tube'
_diffrn_radiation_type MoK\a
_diffrn_radiation_wavelength 0.71073
_diffrn_reflns_av_R_equivalents 0.0182
_diffrn_reflns_av_sigmaI/netI 0.0208
_diffrn_reflns_limit_h_max 19
_diffrn_reflns_limit_h_min -18
_diffrn_reflns_limit_k_max 8
_diffrn_reflns_limit_k_min -11
_diffrn_reflns_limit_l_max 16
_diffrn_reflns_limit_l_min -15
_diffrn_reflns_number 14003
_diffrn_reflns_theta_full 26.33
_diffrn_reflns_theta_max 26.33
_diffrn_reflns_theta_min 3.42
_exptl_absorpt_coefficient_mu 0.107
_exptl_absorpt_correction_T_max 0.988
_exptl_absorpt_correction_T_min 0.939
_exptl_absorpt_correction_type multi-scan
_exptl_absorpt_process_details '(SADABS; Bruker, 2007)'
_exptl_crystal_colour colourless
_exptl_crystal_density_diffrn 1.431
_exptl_crystal_density_method 'not measured'
_exptl_crystal_description block
_exptl_crystal_F_000 872
_exptl_crystal_size_max 0.59
_exptl_crystal_size_mid 0.36
_exptl_crystal_size_min 0.11
_refine_diff_density_max 0.560
_refine_diff_density_min -0.708
_refine_ls_extinction_coef 0.0057(18)
_refine_ls_extinction_expression Fc^*^=kFc[1+0.001xFc^2^\l^3^/sin(2\q)]^-1/4^
_refine_ls_extinction_method 'SHELXL97 (Sheldrick, 2008)'
_refine_ls_goodness_of_fit_ref 1.116
_refine_ls_hydrogen_treatment constr
_refine_ls_matrix_type full
_refine_ls_number_parameters 310
_refine_ls_number_reflns 3864
_refine_ls_number_restraints 0
_refine_ls_restrained_S_all 1.116
_refine_ls_R_factor_all 0.0772
_refine_ls_R_factor_gt 0.0570
_refine_ls_shift/su_max 0.001
_refine_ls_shift/su_mean 0.000
_refine_ls_structure_factor_coef Fsqd
_refine_ls_weighting_details 'calc w=1/[\s^2^(Fo^2^)+(0.0785P)^2^+1.3900P] where P=(Fo^2^+2Fc^2^)/3'
_refine_ls_weighting_scheme calc
_refine_ls_wR_factor_gt 0.1567
_refine_ls_wR_factor_ref 0.1688
_reflns_number_gt 2989
_reflns_number_total 3864
_reflns_threshold_expression I>2\s(I)
_cod_data_source_file hb5290.cif
_cod_data_source_block I
_cod_original_sg_symbol_H-M 'P 21/c'
_cod_database_code 2225247
_cod_database_fobs_code 2225247

loop_
_symmetry_equiv_pos_as_xyz
'x, y, z'
'-x, y+1/2, -z+1/2'
'-x, -y, -z'
'x, -y-1/2, z-1/2'

loop_
_atom_site_type_symbol
_atom_site_label
_atom_site_fract_x
_atom_site_fract_y
_atom_site_fract_z
_atom_site_U_iso_or_equiv
_atom_site_adp_type
_atom_site_calc_flag
_atom_site_refinement_flags
_atom_site_occupancy
_atom_site_disorder_assembly
_atom_site_disorder_group
N N1 0.73446(12) 0.3640(2) 0.27455(14) 0.0344(5) Uani d . 1 . .
O O1 1.04337(10) 0.66824(18) 0.09956(12) 0.0386(4) Uani d . 1 . .
O O2 0.95148(11) 0.68699(18) -0.04776(12) 0.0404(4) Uani d . 1 . .
O O3 0.98826(10) 0.53115(19) 0.28872(11) 0.0374(4) Uani d . 1 . .
O O4 0.79757(10) 0.49937(17) 0.46248(11) 0.0342(4) Uani d . 1 . .
O O5 0.69655(18) 0.5011(2) 0.56862(18) 0.0843(9) Uani d . 1 . .
C C1 1.03115(17) 0.7361(3) 0.00278(19) 0.0428(6) Uani d . 1 . .
H H1A 1.0296 0.8412 0.0111 0.051 Uiso calc R 1 . .
H H1B 1.0796 0.7120 -0.0373 0.051 Uiso calc R 1 . .
C C2 0.90820(15) 0.6242(2) 0.02642(16) 0.0324(5) Uani d . 1 . .
C C3 0.96312(14) 0.6128(2) 0.11444(17) 0.0305(5) Uani d . 1 . .
C C4 0.93703(14) 0.5473(2) 0.19924(16) 0.0287(5) Uani d . 1 . .
C C5 0.85049(13) 0.4988(2) 0.19361(15) 0.0284(5) Uani d . 1 . .
C C6 0.81858(13) 0.4371(2) 0.28879(16) 0.0293(5) Uani d . 1 . .
H H6A 0.8627 0.3669 0.3183 0.035 Uiso calc R 1 . .
C C7 0.70645(16) 0.3236(3) 0.16978(19) 0.0412(6) Uani d . 1 . .
H H7A 0.6475 0.2824 0.1660 0.049 Uiso calc R 1 . .
H H7B 0.7459 0.2496 0.1473 0.049 Uiso calc R 1 . .
C C8 0.70633(15) 0.4513(3) 0.10059(18) 0.0412(6) Uani d . 1 . .
H H8A 0.6858 0.4225 0.0305 0.049 Uiso calc R 1 . .
H H8B 0.6664 0.5251 0.1224 0.049 Uiso calc R 1 . .
C C9 0.79610(14) 0.5116(2) 0.10352(16) 0.0323(5) Uani d . 1 . .
C C10 0.82522(14) 0.5736(2) 0.01770(16) 0.0343(5) Uani d . 1 . .
H H10A 0.7889 0.5805 -0.0441 0.041 Uiso calc R 1 . .
C C11A 1.07435(17) 0.4888(4) 0.2848(2) 0.0634(9) Uani d . 1 . .
H H11A 1.1034 0.4824 0.3537 0.095 Uiso calc R 1 . .
H H11B 1.1042 0.5592 0.2461 0.095 Uiso calc R 1 . .
H H11C 1.0757 0.3953 0.2518 0.095 Uiso calc R 1 . .
C C13 0.81365(13) 0.5602(2) 0.36560(15) 0.0279(5) Uani d . 1 A .
H H13A 0.8699 0.6132 0.3730 0.033 Uiso calc R 1 . .
C C14 0.72208(18) 0.5464(3) 0.4926(2) 0.0451(6) Uani d . 1 . .
C C15 0.68646(15) 0.6537(2) 0.41869(19) 0.0379(6) Uani d . 1 A .
C C16 0.61460(19) 0.7398(3) 0.4222(3) 0.0668(10) Uani d . 1 . .
C C17 0.59567(16) 0.8363(3) 0.3418(2) 0.0511(7) Uani d . 1 A .
C C18 0.64984(15) 0.8462(2) 0.26480(17) 0.0358(5) Uani d . 1 . .
H H18A 0.6367 0.9123 0.2111 0.043 Uiso calc R 1 A .
C C19 0.72308(15) 0.7602(2) 0.26562(16) 0.0348(5) Uani d . 1 A .
H H19A 0.7604 0.7682 0.2134 0.042 Uiso calc R 1 . .
C C20 0.74082(13) 0.6636(2) 0.34276(15) 0.0266(5) Uani d . 1 . .
C C12 0.73227(19) 0.2382(3) 0.3401(2) 0.0483(7) Uani d . 1 . .
H H12A 0.6754 0.1924 0.3286 0.073 Uiso calc R 1 . .
H H12B 0.7428 0.2677 0.4110 0.073 Uiso calc R 1 . .
H H12C 0.7772 0.1705 0.3244 0.073 Uiso calc R 1 . .
O O6A 0.57726(16) 0.7471(3) 0.51826(17) 0.0462(9) Uani d P 0.688(5) A 1
C C22A 0.4909(3) 0.7090(9) 0.5089(4) 0.0661(17) Uani d P 0.688(5) A 1
H H22A 0.4731 0.6860 0.5758 0.099 Uiso calc PR 0.688(5) A 1
H H22B 0.4822 0.6252 0.4647 0.099 Uiso calc PR 0.688(5) A 1
H H22C 0.4559 0.7886 0.4795 0.099 Uiso calc PR 0.688(5) A 1
O O6B 0.5332(3) 0.6839(5) 0.4441(4) 0.0319(17) Uani d P 0.312(5) A 2
C C22B 0.5107(6) 0.7879(10) 0.5178(7) 0.033(2) Uani d P 0.312(5) A 2
H H22D 0.4482 0.8054 0.5088 0.050 Uiso calc PR 0.312(5) A 2
H H22E 0.5417 0.8774 0.5083 0.050 Uiso calc PR 0.312(5) A 2
H H22F 0.5271 0.7513 0.5862 0.050 Uiso calc PR 0.312(5) A 2
C C21A 0.4969(5) 1.0087(11) 0.2733(6) 0.0490(17) Uani d P 0.672(15) A 3
H H21A 0.4501 1.0716 0.2903 0.074 Uiso calc PR 0.672(15) A 3
H H21B 0.4749 0.9430 0.2193 0.074 Uiso calc PR 0.672(15) A 3
H H21C 0.5439 1.0664 0.2504 0.074 Uiso calc PR 0.672(15) A 3
O O7A 0.5288(3) 0.9287(5) 0.3606(5) 0.0431(15) Uani d P 0.672(15) A 3
C C21B 0.4989(11) 1.0049(18) 0.2305(13) 0.050(4) Uani d P 0.328(15) A 4
H H21D 0.4368 1.0183 0.2108 0.075 Uiso calc PR 0.328(15) A 4
H H21E 0.5278 0.9793 0.1708 0.075 Uiso calc PR 0.328(15) A 4
H H21F 0.5237 1.0937 0.2597 0.075 Uiso calc PR 0.328(15) A 4
O O7B 0.5109(4) 0.8924(8) 0.3042(11) 0.039(3) Uani d P 0.328(15) A 4

loop_
_atom_site_aniso_label
_atom_site_aniso_U_11
_atom_site_aniso_U_22
_atom_site_aniso_U_33
_atom_site_aniso_U_12
_atom_site_aniso_U_13
_atom_site_aniso_U_23
N1 0.0349(10) 0.0345(10) 0.0347(10) -0.0060(8) 0.0082(8) -0.0070(8)
O1 0.0367(9) 0.0398(9) 0.0405(9) -0.0031(7) 0.0103(7) 0.0054(7)
O2 0.0446(10) 0.0406(9) 0.0373(9) 0.0050(7) 0.0108(7) 0.0095(7)
O3 0.0266(8) 0.0546(10) 0.0311(8) 0.0044(7) 0.0038(6) -0.0008(7)
O4 0.0374(9) 0.0410(9) 0.0244(8) 0.0063(7) 0.0044(6) -0.0009(7)
O5 0.124(2) 0.0637(14) 0.0779(15) 0.0484(14) 0.0743(15) 0.0347(12)
C1 0.0502(14) 0.0356(13) 0.0443(14) 0.0007(11) 0.0134(11) 0.0089(11)
C2 0.0410(12) 0.0273(11) 0.0304(11) 0.0100(9) 0.0103(9) 0.0017(9)
C3 0.0299(11) 0.0259(10) 0.0369(12) 0.0035(8) 0.0092(9) -0.0031(9)
C4 0.0296(11) 0.0293(11) 0.0279(10) 0.0043(8) 0.0054(8) -0.0046(8)
C5 0.0284(11) 0.0284(10) 0.0293(11) 0.0052(8) 0.0067(8) -0.0053(9)
C6 0.0267(10) 0.0311(11) 0.0309(11) 0.0031(8) 0.0064(8) -0.0033(9)
C7 0.0352(13) 0.0444(14) 0.0444(14) -0.0069(10) 0.0058(10) -0.0143(11)
C8 0.0288(12) 0.0584(16) 0.0362(13) 0.0021(11) 0.0018(9) -0.0088(11)
C9 0.0305(11) 0.0356(12) 0.0315(11) 0.0082(9) 0.0065(9) -0.0059(9)
C10 0.0337(12) 0.0395(13) 0.0299(11) 0.0127(10) 0.0037(9) -0.0016(9)
C11A 0.0348(14) 0.113(3) 0.0433(15) 0.0206(16) 0.0076(11) 0.0161(17)
C13 0.0259(10) 0.0338(11) 0.0244(10) -0.0008(8) 0.0046(8) -0.0020(8)
C14 0.0556(16) 0.0397(13) 0.0443(14) 0.0146(12) 0.0262(12) 0.0046(11)
C15 0.0360(12) 0.0314(12) 0.0492(14) 0.0029(9) 0.0182(10) 0.0049(10)
C16 0.0508(17) 0.0533(17) 0.105(3) 0.0212(14) 0.0502(17) 0.0351(17)
C17 0.0291(12) 0.0369(13) 0.090(2) 0.0080(10) 0.0183(13) 0.0169(14)
C18 0.0405(13) 0.0312(11) 0.0342(12) 0.0024(10) -0.0038(10) -0.0041(9)
C19 0.0423(13) 0.0368(12) 0.0265(11) 0.0052(10) 0.0091(9) -0.0039(9)
C20 0.0249(10) 0.0290(11) 0.0258(10) -0.0035(8) 0.0020(8) -0.0081(8)
C12 0.0565(16) 0.0399(14) 0.0502(15) -0.0148(12) 0.0127(12) -0.0041(11)
O6A 0.0358(16) 0.076(2) 0.0288(14) 0.0116(13) 0.0118(10) 0.0064(12)
C22A 0.040(3) 0.114(5) 0.046(3) -0.010(3) 0.013(2) 0.017(3)
O6B 0.027(3) 0.031(3) 0.042(3) -0.0057(19) 0.019(2) -0.004(2)
C22B 0.027(5) 0.038(5) 0.035(4) 0.003(3) 0.007(3) -0.002(4)
C21A 0.037(2) 0.059(3) 0.053(4) 0.012(2) 0.014(3) 0.028(4)
O7A 0.0393(17) 0.055(2) 0.037(3) 0.0203(15) 0.0117(17) 0.014(2)
C21B 0.041(5) 0.040(5) 0.072(10) 0.017(4) 0.017(7) 0.033(8)
O7B 0.031(3) 0.041(4) 0.044(7) 0.008(2) 0.004(3) 0.009(3)

loop_
_atom_type_symbol
_atom_type_description
_atom_type_scat_dispersion_real
_atom_type_scat_dispersion_imag
_atom_type_scat_source
C C 0.0033 0.0016 'International Tables Vol C Tables 4.2.6.8 and 6.1.1.4'
H H 0.0000 0.0000 'International Tables Vol C Tables 4.2.6.8 and 6.1.1.4'
N N 0.0061 0.0033 'International Tables Vol C Tables 4.2.6.8 and 6.1.1.4'
O O 0.0106 0.0060 'International Tables Vol C Tables 4.2.6.8 and 6.1.1.4'

loop_
_geom_angle_atom_site_label_1
_geom_angle_atom_site_label_2
_geom_angle_atom_site_label_3
_geom_angle_site_symmetry_1
_geom_angle_site_symmetry_3
_geom_angle
C7 N1 C12 . . 109.51(19)
C7 N1 C6 . . 114.66(17)
C12 N1 C6 . . 111.77(19)
C3 O1 C1 . . 104.81(18)
C2 O2 C1 . . 105.30(18)
C4 O3 C11A . . 118.17(18)
C14 O4 C13 . . 111.50(17)
O2 C1 O1 . . 108.11(18)
O2 C1 H1A . . 110.1
O1 C1 H1A . . 110.1
O2 C1 H1B . . 110.1
O1 C1 H1B . . 110.1
H1A C1 H1B . . 108.4
C10 C2 O2 . . 127.6(2)
C10 C2 C3 . . 122.8(2)
O2 C2 C3 . . 109.5(2)
C4 C3 C2 . . 121.3(2)
C4 C3 O1 . . 128.8(2)
C2 C3 O1 . . 109.82(19)
O3 C4 C3 . . 124.4(2)
O3 C4 C5 . . 118.44(19)
C3 C4 C5 . . 117.1(2)
C9 C5 C4 . . 120.45(19)
C9 C5 C6 . . 121.71(19)
C4 C5 C6 . . 117.82(19)
N1 C6 C5 . . 115.49(18)
N1 C6 C13 . . 109.24(16)
C5 C6 C13 . . 107.95(17)
N1 C6 H6A . . 108.0
C5 C6 H6A . . 108.0
C13 C6 H6A . . 108.0
N1 C7 C8 . . 110.9(2)
N1 C7 H7A . . 109.5
C8 C7 H7A . . 109.5
N1 C7 H7B . . 109.5
C8 C7 H7B . . 109.5
H7A C7 H7B . . 108.1
C9 C8 C7 . . 109.8(2)
C9 C8 H8A . . 109.7
C7 C8 H8A . . 109.7
C9 C8 H8B . . 109.7
C7 C8 H8B . . 109.7
H8A C8 H8B . . 108.2
C10 C9 C5 . . 121.2(2)
C10 C9 C8 . . 120.8(2)
C5 C9 C8 . . 118.0(2)
C2 C10 C9 . . 117.1(2)
C2 C10 H10A . . 121.5
C9 C10 H10A . . 121.5
O3 C11A H11A . . 109.5
O3 C11A H11B . . 109.5
H11A C11A H11B . . 109.5
O3 C11A H11C . . 109.5
H11A C11A H11C . . 109.5
H11B C11A H11C . . 109.5
O4 C13 C20 . . 103.85(15)
O4 C13 C6 . . 108.49(17)
C20 C13 C6 . . 115.78(17)
O4 C13 H13A . . 109.5
C20 C13 H13A . . 109.5
C6 C13 H13A . . 109.5
O5 C14 O4 . . 120.3(2)
O5 C14 C15 . . 132.0(2)
O4 C14 C15 . . 107.71(19)
C16 C15 C20 . . 122.7(2)
C16 C15 C14 . . 128.8(2)
C20 C15 C14 . . 108.4(2)
C15 C16 C17 . . 117.2(2)
C15 C16 O6B . . 121.9(3)
C17 C16 O6B . . 105.6(3)
C15 C16 O6A . . 116.8(3)
C17 C16 O6A . . 124.3(2)
C18 C17 O7A . . 127.4(3)
C18 C17 C16 . . 120.3(2)
O7A C17 C16 . . 111.4(3)
C18 C17 O7B . . 108.4(5)
C16 C17 O7B . . 127.2(4)
C17 C18 C19 . . 120.6(2)
C17 C18 H18A . . 119.7
C19 C18 H18A . . 119.7
C20 C19 C18 . . 119.3(2)
C20 C19 H19A . . 120.4
C18 C19 H19A . . 120.4
C19 C20 C15 . . 119.8(2)
C19 C20 C13 . . 131.89(18)
C15 C20 C13 . . 108.27(19)
N1 C12 H12A . . 109.5
N1 C12 H12B . . 109.5
H12A C12 H12B . . 109.5
N1 C12 H12C . . 109.5
H12A C12 H12C . . 109.5
H12B C12 H12C . . 109.5
C22A O6A C16 . . 112.2(3)
O6A C22A H22A . . 109.5
O6A C22A H22B . . 109.5
H22A C22A H22B . . 109.5
O6A C22A H22C . . 109.5
H22A C22A H22C . . 109.5
H22B C22A H22C . . 109.5
C16 O6B C22B . . 99.8(5)
O6B C22B H22D . . 109.5
O6B C22B H22E . . 109.5
H22D C22B H22E . . 109.5
O6B C22B H22F . . 109.5
H22D C22B H22F . . 109.5
H22E C22B H22F . . 109.5
O7A C21A H21A . . 109.5
O7A C21A H21B . . 109.5
H21A C21A H21B . . 109.5
O7A C21A H21C . . 109.5
H21A C21A H21C . . 109.5
H21B C21A H21C . . 109.5
C17 O7A C21A . . 112.6(4)
O7B C21B H21D . . 109.5
O7B C21B H21E . . 109.5
H21D C21B H21E . . 109.5
O7B C21B H21F . . 109.5
H21D C21B H21F . . 109.5
H21E C21B H21F . . 109.5
C21B O7B C17 . . 123.3(8)

loop_
_geom_bond_atom_site_label_1
_geom_bond_atom_site_label_2
_geom_bond_site_symmetry_2
_geom_bond_distance
N1 C7 . 1.465(3)
N1 C12 . 1.466(3)
N1 C6 . 1.469(3)
O1 C3 . 1.382(3)
O1 C1 . 1.429(3)
O2 C2 . 1.379(3)
O2 C1 . 1.423(3)
O3 C4 . 1.370(3)
O3 C11A . 1.400(3)
O4 C14 . 1.350(3)
O4 C13 . 1.451(2)
O5 C14 . 1.199(3)
C1 H1A . 0.9900
C1 H1B . 0.9900
C2 C10 . 1.366(3)
C2 C3 . 1.380(3)
C3 C4 . 1.378(3)
C4 C5 . 1.413(3)
C5 C9 . 1.398(3)
C5 C6 . 1.517(3)
C6 C13 . 1.546(3)
C6 H6A . 1.0000
C7 C8 . 1.508(4)
C7 H7A . 0.9900
C7 H7B . 0.9900
C8 C9 . 1.500(3)
C8 H8A . 0.9900
C8 H8B . 0.9900
C9 C10 . 1.394(3)
C10 H10A . 0.9500
C11A H11A . 0.9800
C11A H11B . 0.9800
C11A H11C . 0.9800
C13 C20 . 1.496(3)
C13 H13A . 1.0000
C14 C15 . 1.472(4)
C15 C16 . 1.381(3)
C15 C20 . 1.382(3)
C16 C17 . 1.406(4)
C16 O6B . 1.425(5)
C16 O6A . 1.455(4)
C17 C18 . 1.391(4)
C17 O7A . 1.392(4)
C17 O7B . 1.457(7)
C18 C19 . 1.392(3)
C18 H18A . 0.9500
C19 C20 . 1.373(3)
C19 H19A . 0.9500
C12 H12A . 0.9800
C12 H12B . 0.9800
C12 H12C . 0.9800
O6A C22A . 1.382(6)
C22A H22A . 0.9800
C22A H22B . 0.9800
C22A H22C . 0.9800
O6B C22B . 1.447(10)
C22B H22D . 0.9800
C22B H22E . 0.9800
C22B H22F . 0.9800
C21A O7A . 1.426(7)
C21A H21A . 0.9800
C21A H21B . 0.9800
C21A H21C . 0.9800
C21B O7B . 1.436(14)
C21B H21D . 0.9800
C21B H21E . 0.9800
C21B H21F . 0.9800

loop_
_geom_hbond_atom_site_label_D
_geom_hbond_atom_site_label_H
_geom_hbond_atom_site_label_A
_geom_hbond_site_symmetry_A
_geom_hbond_distance_DH
_geom_hbond_distance_HA
_geom_hbond_distance_DA
_geom_hbond_angle_DHA
C6 H6A O1 2_745 1.00 2.54 3.533(3) 172
C13 H13A O2 4_576 1.00 2.44 3.317(3) 146
C18 H18A O5 4_575 0.95 2.34 3.120(3) 140
